data_2002981
loop_
_publ_author_name
'Rychlewska, Urszula'
'Szarecka, Agnieszka'
'Rychlewski, Jacek'
'Mota\/la, Rafa\/l'

_publ_section_title
;
 A mediated hydrogen bond in an \a-hydroxycarboxyl group: X-ray
 structure of (<i>R</i>,<i>R</i>)-<i>N</i>-methyltartramic acid
 monohydrate and an <i>ab initio</i> study of model systems
;
_journal_issue 4
_journal_name_full 'Acta Crystallographica Section B'
_journal_page_first 617
_journal_page_last 625
_journal_paper_doi 10.1107/S0108768199005091
_journal_volume 55
_journal_year 1999
_chemical_formula_moiety 'C5 H9 N1 O5,H2 O'
_chemical_formula_sum 'C5 H11 N O6'
_chemical_formula_weight 181.15
_chemical_name_common
;
(R,R)-Tartaric Acid Mono (N-Methylamide) Monohydrate
;
_chemical_name_systematic
;
(R,R)-Tartaric Acid Mono (N-Methylamide) Monohydrate
;
_space_group_IT_number 19
_symmetry_cell_setting orthorhombic
_symmetry_space_group_name_Hall 'P 2ac 2ab'
_symmetry_space_group_name_H-M 'P 21 21 21'
_audit_creation_method SHELXL
_cell_angle_alpha 90.00
_cell_angle_beta 90.00
_cell_angle_gamma 90.00
_cell_formula_units_Z 4
_cell_length_a 7.3010(10)
_cell_length_b 7.658(2)
_cell_length_c 13.855(3)
_cell_measurement_reflns_used 36
_cell_measurement_temperature 293(2)
_cell_measurement_theta_max 14.825
_cell_measurement_theta_min 8.42
_cell_volume 774.6(3)
_computing_cell_refinement KM4
_computing_data_collection KM4
_computing_data_reduction DATARED
_computing_molecular_graphics 'SIEMENS STEREOCHEMICAL WORKSTATION'
_computing_structure_refinement 'SHELXL-93 (Sheldrick, 1993)'
_computing_structure_solution 'SHELXS-86 (Sheldrick, 1990)'
_diffrn_ambient_temperature 293(2)
_diffrn_measurement_device KM-4
_diffrn_measurement_method theta-2theta
_diffrn_radiation_monochromator graphite
_diffrn_radiation_source 'fine-focus sealed tube'
_diffrn_radiation_type MoK\a
_diffrn_radiation_wavelength 0.71073
_diffrn_reflns_av_R_equivalents 0.0211
_diffrn_reflns_av_sigmaI/netI 0.0342
_diffrn_reflns_limit_h_max 9
_diffrn_reflns_limit_h_min -9
_diffrn_reflns_limit_k_max 10
_diffrn_reflns_limit_k_min 0
_diffrn_reflns_limit_l_max 18
_diffrn_reflns_limit_l_min 0
_diffrn_reflns_number 2066
_diffrn_reflns_theta_max 28.06
_diffrn_reflns_theta_min 2.94
_diffrn_standards_decay_% 0
_diffrn_standards_interval_count 100
_diffrn_standards_number 2
_exptl_absorpt_coefficient_mu 0.144
_exptl_absorpt_correction_type none
_exptl_crystal_colour transparent
_exptl_crystal_density_diffrn 1.553
_exptl_crystal_density_meas 1.533
_exptl_crystal_density_method 'flotation in KI'
_exptl_crystal_description prism
_exptl_crystal_F_000 384
_exptl_crystal_size_max 0.6
_exptl_crystal_size_mid 0.25
_exptl_crystal_size_min 0.2
_refine_diff_density_max 0.183
_refine_diff_density_min -0.165
_refine_ls_abs_structure_details 'Flack H D (1983), Acta Cryst. A39, 876-881'
_refine_ls_abs_structure_Flack -0.7(13)
_refine_ls_extinction_method none
_refine_ls_goodness_of_fit_all 1.065
_refine_ls_goodness_of_fit_obs 1.063
_refine_ls_matrix_type full
_refine_ls_number_parameters 129
_refine_ls_number_reflns 1874
_refine_ls_number_restraints 0
_refine_ls_restrained_S_all 1.068
_refine_ls_restrained_S_obs 1.063
_refine_ls_R_factor_all 0.0587
_refine_ls_R_factor_obs 0.0310
_refine_ls_shift/esd_max 0.000
_refine_ls_shift/esd_mean 0.000
_refine_ls_structure_factor_coef Fsqd
_refine_ls_weighting_details 'w=1/[\s^2^(Fo^2^)+(0.0445P)^2^+0.0586P] where P=(Fo^2^+2Fc^2^)/3'
_refine_ls_weighting_scheme calc
_refine_ls_wR_factor_all 0.0839
_refine_ls_wR_factor_obs 0.0737
_reflns_number_observed 1485
_reflns_number_total 1875
_reflns_observed_criterion >2sigma(I)
_cod_data_source_file cf0006.cif
_cod_data_source_block mma
_cod_depositor_comments
;
The following automatic conversions were performed:

'_refine_ls_weighting_scheme' value 'calc
w=1/[\s^2^(Fo^2^)+(0.0445P)^2^+0.0586P] where P=(Fo^2^+2Fc^2^)/3' was
changed to 'calc'. New tag '_refine_ls_weighting_details' was
created. The value of the new tag was set to
'w=1/[\s^2^(Fo^2^)+(0.0445P)^2^+0.0586P] where P=(Fo^2^+2Fc^2^)/3'.

Automatic conversion script
Id: cif_fix_values 3143 2015-03-26 13:38:13Z robertas 
;
_cod_original_formula_sum 'C5 H11 N1 O6'
_cod_database_code 2002981

loop_
_symmetry_equiv_pos_as_xyz
'x, y, z'
'-x+1/2, -y, z+1/2'
'-x, y+1/2, -z+1/2'
'x+1/2, -y+1/2, -z'

loop_
_atom_site_aniso_label
_atom_site_aniso_U_11
_atom_site_aniso_U_22
_atom_site_aniso_U_33
_atom_site_aniso_U_12
_atom_site_aniso_U_13
_atom_site_aniso_U_23
C1 0.0232(8) 0.0306(9) 0.0240(8) 0.0014(7) -0.0001(6) 0.0001(7)
C2 0.0219(7) 0.0246(8) 0.0218(7) 0.0011(6) -0.0025(6) 0.0000(6)
C3 0.0192(7) 0.0253(8) 0.0270(8) 0.0009(6) -0.0024(7) -0.0023(6)
C4 0.0208(8) 0.0232(8) 0.0294(8) 0.0009(6) 0.0012(6) -0.0044(7)
C40 0.0295(9) 0.0530(12) 0.0371(10) -0.0018(9) 0.0075(8) 0.0070(9)
N4 0.0238(8) 0.0443(9) 0.0296(8) 0.0010(7) 0.0000(6) 0.0033(7)
O1 0.0257(7) 0.0388(8) 0.0744(11) 0.0029(6) 0.0065(7) -0.0184(7)
O2 0.0253(6) 0.0257(6) 0.0358(7) -0.0029(5) -0.0058(5) -0.0049(5)
O3 0.0278(7) 0.0423(8) 0.0262(6) 0.0034(6) -0.0062(5) -0.0059(6)
O4 0.0203(6) 0.0462(7) 0.0309(6) 0.0019(6) -0.0017(5) 0.0048(5)
O10 0.0219(6) 0.0306(6) 0.0384(7) -0.0012(5) -0.0007(5) 0.0013(5)
O(W) 0.0307(7) 0.0369(8) 0.0398(7) 0.0012(7) -0.0033(6) 0.0097(6)

loop_
_atom_site_label
_atom_site_fract_x
_atom_site_fract_y
_atom_site_fract_z
_atom_site_U_iso_or_equiv
_atom_site_thermal_displace_type
_atom_site_calc_flag
_atom_site_refinement_flags
_atom_site_occupancy
_atom_site_disorder_group
_atom_site_type_symbol
C1 0.2930(2) 0.4182(2) 0.41106(12) 0.0259(3) Uani d . 1 . C
C2 0.5003(2) 0.4140(2) 0.40321(11) 0.0228(3) Uani d . 1 . C
H2 0.5490(2) 0.3583(2) 0.45972(11) 0.027 Uiso d R 1 . H
C3 0.5602(2) 0.3101(2) 0.31528(12) 0.0239(3) Uani d . 1 . C
H3 0.5291(2) 0.1897(2) 0.32537(12) 0.029 Uiso d R 1 . H
C4 0.7664(2) 0.3249(2) 0.30344(12) 0.0244(3) Uani d . 1 . C
C40 1.0165(3) 0.3828(3) 0.19197(15) 0.0399(5) Uani d . 1 . C
H401 1.0819(3) 0.4648(3) 0.23146(15) 0.048 Uiso d R 1 . H
H402 1.0285(3) 0.4179(3) 0.12574(15) 0.048 Uiso d R 1 . H
H403 1.0652(3) 0.2675(3) 0.20078(15) 0.048 Uiso d R 1 . H
N4 0.8254(2) 0.3773(2) 0.21926(10) 0.0326(4) Uani d . 1 . N
H4 0.7420(2) 0.4135(2) 0.17582(10) 0.039 Uiso d R 1 . H
O1 0.2101(2) 0.5480(2) 0.43369(13) 0.0463(4) Uani d . 1 . O
O2 0.5651(2) 0.5878(2) 0.40023(9) 0.0289(3) Uani d . 1 . O
H2O 0.668(4) 0.601(4) 0.443(2) 0.070(8) Uiso d . 1 . H
O3 0.4658(2) 0.3721(2) 0.23251(9) 0.0321(3) Uani d . 1 . O
H3O 0.444(4) 0.284(4) 0.193(2) 0.075(9) Uiso d . 1 . H
O4 0.8662(2) 0.2838(2) 0.37232(9) 0.0324(3) Uani d . 1 . O
O10 0.2160(2) 0.2688(2) 0.39214(9) 0.0303(3) Uani d . 1 . O
H10 0.088(5) 0.279(4) 0.377(3) 0.088(10) Uiso d . 1 . H
O(W) 0.1486(2) 0.1173(2) 0.98452(10) 0.0358(3) Uani d . 1 . O
H1W 0.047(4) 0.086(4) 1.005(2) 0.056(8) Uiso d . 1 . H
H2W 0.138(5) 0.230(5) 0.969(3) 0.098(11) Uiso d . 1 . H

loop_
_atom_type_symbol
_atom_type_description
_atom_type_scat_dispersion_real
_atom_type_scat_dispersion_imag
_atom_type_scat_source
C C 0.0033 0.0016 'International Tables Vol C Tables 4.2.6.8 and 6.1.1.4'
H H 0.0000 0.0000 'International Tables Vol C Tables 4.2.6.8 and 6.1.1.4'
N N 0.0061 0.0033 'International Tables Vol C Tables 4.2.6.8 and 6.1.1.4'
O O 0.0106 0.0060 'International Tables Vol C Tables 4.2.6.8 and 6.1.1.4'

loop_
_geom_angle_atom_site_label_1
_geom_angle_atom_site_label_2
_geom_angle_atom_site_label_3
_geom_angle
O1 C1 O10 124.1(2)
O1 C1 C2 122.5(2)
O10 C1 C2 113.44(14)
O2 C2 C1 108.42(13)
O2 C2 C3 111.93(14)
C1 C2 C3 110.82(13)
O2 C2 H2 108.58(8)
C1 C2 H2 108.67(9)
C3 C2 H2 108.35(9)
O3 C3 C4 111.66(14)
O3 C3 C2 109.47(13)
C4 C3 C2 109.44(14)
O3 C3 H3 108.89(9)
C4 C3 H3 108.78(9)
C2 C3 H3 108.54(9)
O4 C4 N4 124.8(2)
O4 C4 C3 118.7(2)
N4 C4 C3 116.5(2)
N4 C40 H401 110.50(11)
N4 C40 H402 110.24(10)
H401 C40 H402 108.5
N4 C40 H403 107.29(12)
H401 C40 H403 110.2
H402 C40 H403 110.2
C4 N4 C40 124.1(2)
C4 N4 H4 117.94(10)
C40 N4 H4 117.97(10)
C2 O2 H2O 109.8(19)
C3 O3 H3O 110(2)
C1 O10 H10 113(2)
H1W O(W) H2W 106(3)

loop_
_geom_bond_atom_site_label_1
_geom_bond_atom_site_label_2
_geom_bond_distance
C1 O1 1.205(2)
C1 O10 1.302(2)
C1 C2 1.518(2)
C2 O2 1.413(2)
C2 C3 1.519(2)
C2 H2 .96
C3 O3 1.419(2)
C3 C4 1.519(2)
C3 H3 .96
C4 O4 1.241(2)
C4 N4 1.307(2)
C40 N4 1.446(2)
C40 H401 .96
C40 H402 .96
C40 H403 .96
N4 H4 .90
O2 H2O .96(3)
O3 H3O .88(3)
O10 H10 .96(3)
O(W) H1W .83(3)
O(W) H2W .89(4)

loop_
_geom_torsion_atom_site_label_1
_geom_torsion_atom_site_label_2
_geom_torsion_atom_site_label_3
_geom_torsion_atom_site_label_4
_geom_torsion
_geom_torsion_publ_flag
O1 C1 C2 O2 -15.7(2) yes
O10 C1 C2 O2 165.06(13) yes
O1 C1 C2 C3 -138.9(2) yes
O10 C1 C2 C3 41.8(2) yes
O2 C2 C3 O3 -69.9(2) yes
C1 C2 C3 O3 51.3(2) yes
O2 C2 C3 C4 52.8(2) yes
C1 C2 C3 C4 173.93(13) yes
O3 C3 C4 O4 176.33(14) yes
C2 C3 C4 O4 55.0(2) yes
O3 C3 C4 N4 -5.1(2) yes
C2 C3 C4 N4 -126.4(2) yes
O4 C4 N4 C40 4.7(3) yes
C3 C4 N4 C40 -173.8(2) yes

loop_
_cod_related_entry_id
_cod_related_entry_database
_cod_related_entry_code
1 ChemSpider 21188522
